data_7120310
loop_
_publ_author_name
'Mukherjee, Chandan'
'Paul, Ganesh Chandra'
'Ghorai, Samir'

_publ_section_title
;
 Monoradical-Containing Four-Coordinate Co(III) Complexes: Homolytic S-S,
 Se-Se Bond Cleavage and Catalytic Isocyanate to Urea Conversion Under
 Sunlight
;
_journal_name_full 'Chem. Commun.'
_journal_paper_doi 10.1039/C7CC03486E
_journal_year 2017
_chemical_formula_moiety 'C52 H58 Cl Co N2 O2, C2 H3 N'
_chemical_formula_sum 'C54 H61 Cl Co N3 O2'
_chemical_formula_weight 878.44
_chemical_name_systematic Unknown
_space_group_IT_number 2
_symmetry_cell_setting triclinic
_symmetry_Int_Tables_number 2
_symmetry_space_group_name_Hall '-P 1'
_symmetry_space_group_name_H-M 'P -1'
_atom_sites_solution_hydrogens geom
_atom_sites_solution_primary direct
_atom_sites_solution_secondary difmap
_audit_creation_method SHELXL-97
_audit_update_record
;
2017-05-04 deposited with the CCDC.
2017-06-20 downloaded from the CCDC.
;
_cell_angle_alpha 79.358(3)
_cell_angle_beta 78.791(3)
_cell_angle_gamma 68.866(4)
_cell_formula_units_Z 2
_cell_length_a 12.6286(6)
_cell_length_b 14.1944(5)
_cell_length_c 15.1025(5)
_cell_measurement_reflns_used 18632
_cell_measurement_temperature 293(2)
_cell_measurement_theta_max 25.00
_cell_measurement_theta_min 3.00
_cell_volume 2457.45(18)
_computing_cell_refinement 'CrysAlisPro, Agilent Technologies'
_computing_data_collection 'CrysAlisPro, Agilent Technologies'
_computing_data_reduction 'CrysAlisPro, Agilent Technologies'
_computing_molecular_graphics 'Bruker SHELXTL'
_computing_publication_material 'Bruker SHELXTL'
_computing_structure_refinement 'SHELXL-97 (Sheldrick, 1997)'
_computing_structure_solution 'SHELXS-97 (Sheldrick, 1990)'
_diffrn_ambient_temperature 293(2)
_diffrn_measured_fraction_theta_full 0.998
_diffrn_measured_fraction_theta_max 0.998
_diffrn_measurement_device_type 'SuperNova, Single source at offset), Eos'
_diffrn_measurement_method 'phi and omega scans'
_diffrn_radiation_monochromator graphite
_diffrn_radiation_probe x-ray
_diffrn_radiation_type MoK\a
_diffrn_radiation_wavelength 0.71073
_diffrn_reflns_av_R_equivalents 0.0244
_diffrn_reflns_av_sigmaI/netI 0.0389
_diffrn_reflns_limit_h_max 15
_diffrn_reflns_limit_h_min -14
_diffrn_reflns_limit_k_max 14
_diffrn_reflns_limit_k_min -16
_diffrn_reflns_limit_l_max 17
_diffrn_reflns_limit_l_min -17
_diffrn_reflns_number 16868
_diffrn_reflns_theta_full 25.00
_diffrn_reflns_theta_max 25.00
_diffrn_reflns_theta_min 3.00
_diffrn_source 'fine-focus sealed tube'
_exptl_absorpt_coefficient_mu 0.445
_exptl_absorpt_correction_T_max 0.940
_exptl_absorpt_correction_T_min 0.908
_exptl_absorpt_correction_type multi-scan
_exptl_absorpt_process_details SADABS
_exptl_crystal_colour Blue
_exptl_crystal_density_diffrn 1.187
_exptl_crystal_density_method 'not measured'
_exptl_crystal_description Needle
_exptl_crystal_F_000 932
_exptl_crystal_recrystallization_method 'Dichloromethane and acetonitrile solvent mixture'
_exptl_crystal_size_max 0.24
_exptl_crystal_size_mid 0.18
_exptl_crystal_size_min 0.14
_refine_diff_density_max 0.828
_refine_diff_density_min -0.599
_refine_diff_density_rms 0.053
_refine_ls_extinction_method none
_refine_ls_goodness_of_fit_ref 1.032
_refine_ls_hydrogen_treatment mixed
_refine_ls_matrix_type full
_refine_ls_number_parameters 563
_refine_ls_number_reflns 8628
_refine_ls_number_restraints 0
_refine_ls_restrained_S_all 1.032
_refine_ls_R_factor_all 0.0694
_refine_ls_R_factor_gt 0.0547
_refine_ls_shift/su_max 0.001
_refine_ls_shift/su_mean 0.000
_refine_ls_structure_factor_coef Fsqd
_refine_ls_weighting_details 'calc w=1/[\s^2^(Fo^2^)+(0.0676P)^2^+2.0838P] where P=(Fo^2^+2Fc^2^)/3'
_refine_ls_weighting_scheme calc
_refine_ls_wR_factor_gt 0.1385
_refine_ls_wR_factor_ref 0.1522
_reflns_number_gt 6969
_reflns_number_total 8628
_reflns_threshold_expression >2sigma(I)
_cod_data_source_file c7cc03486e2.cif
_cod_data_source_block exp_2693
_cod_original_cell_volume 2457.45(17)
_cod_database_code 7120310

loop_
_symmetry_equiv_pos_as_xyz
'x, y, z'
'-x, -y, -z'

loop_
_atom_site_label
_atom_site_type_symbol
_atom_site_fract_x
_atom_site_fract_y
_atom_site_fract_z
_atom_site_U_iso_or_equiv
_atom_site_adp_type
_atom_site_occupancy
_atom_site_symmetry_multiplicity
_atom_site_calc_flag
_atom_site_refinement_flags
Co1 Co 0.66503(3) 0.18182(3) 0.25897(3) 0.03608(14) Uani 1 1 d .
O2 O 0.50936(16) 0.24591(14) 0.29775(14) 0.0419(5) Uani 1 1 d .
O1 O 0.81191(15) 0.12915(14) 0.19780(13) 0.0383(4) Uani 1 1 d .
N1 N 0.65245(18) 0.05815(17) 0.24458(16) 0.0361(5) Uani 1 1 d .
N2 N 0.67145(19) 0.31287(17) 0.24668(15) 0.0359(5) Uani 1 1 d .
C32 C 0.5599(3) 0.4818(2) 0.29513(19) 0.0401(6) Uani 1 1 d .
H32 H 0.6189 0.5085 0.2749 0.048 Uiso 1 1 calc R
C6 C 0.7802(3) -0.1178(2) 0.2222(2) 0.0417(7) Uani 1 1 d .
H6 H 0.7219 -0.1458 0.2374 0.050 Uiso 1 1 calc R
C27 C 0.5760(2) 0.3806(2) 0.28337(18) 0.0348(6) Uani 1 1 d .
C33 C 0.2798(2) 0.3550(2) 0.3931(2) 0.0479(7) Uani 1 1 d .
C15 C 0.5554(2) 0.0258(2) 0.28260(19) 0.0361(6) Uani 1 1 d .
C31 C 0.4573(3) 0.5395(2) 0.33626(19) 0.0414(7) Uani 1 1 d .
C1 C 0.7545(2) -0.0120(2) 0.22178(19) 0.0363(6) Uani 1 1 d .
C5 C 0.8912(3) -0.1785(2) 0.2002(2) 0.0432(7) Uani 1 1 d .
C2 C 0.8441(2) 0.0316(2) 0.19594(18) 0.0352(6) Uani 1 1 d .
C29 C 0.3766(2) 0.3987(2) 0.35718(19) 0.0388(6) Uani 1 1 d .
C28 C 0.4845(2) 0.3387(2) 0.31265(18) 0.0367(6) Uani 1 1 d .
C30 C 0.3674(3) 0.4955(2) 0.3665(2) 0.0437(7) Uani 1 1 d .
H30 H 0.2978 0.5363 0.3944 0.052 Uiso 1 1 calc R
C41 C 0.7750(2) 0.3382(2) 0.2223(2) 0.0390(6) Uani 1 1 d .
C16 C 0.5552(3) -0.0253(2) 0.3700(2) 0.0426(7) Uani 1 1 d .
H16 H 0.6185 -0.0408 0.3997 0.051 Uiso 1 1 calc R
C4 C 0.9780(3) -0.1322(2) 0.1762(2) 0.0485(8) Uani 1 1 d .
H4 H 1.0530 -0.1747 0.1616 0.058 Uiso 1 1 calc R
C37 C 0.4327(3) 0.6487(2) 0.3534(2) 0.0515(8) Uani 1 1 d .
C21 C 0.4532(3) 0.1024(3) 0.1418(2) 0.0503(8) Uani 1 1 d .
C20 C 0.4617(2) 0.0496(2) 0.2359(2) 0.0416(7) Uani 1 1 d .
C36 C 0.1745(3) 0.4304(3) 0.4419(3) 0.0775(12) Uani 1 1 d .
H36A H 0.1952 0.4474 0.4932 0.116 Uiso 1 1 calc R
H36B H 0.1158 0.4001 0.4623 0.116 Uiso 1 1 calc R
H36C H 0.1464 0.4910 0.4007 0.116 Uiso 1 1 calc R
C51 C 0.6476(4) 0.3545(4) -0.0435(3) 0.0843(13) Uani 1 1 d .
H51 H 0.6263 0.3053 -0.0613 0.101 Uiso 1 1 calc R
C46 C 0.8072(3) 0.3790(2) 0.1339(2) 0.0437(7) Uani 1 1 d .
C3 C 0.9601(2) -0.0305(2) 0.1728(2) 0.0432(7) Uani 1 1 d .
C11 C 0.9242(3) -0.2939(2) 0.2026(2) 0.0518(8) Uani 1 1 d .
C47 C 0.7379(3) 0.4026(3) 0.0587(2) 0.0509(8) Uani 1 1 d .
C17 C 0.4631(3) -0.0537(2) 0.4139(2) 0.0503(8) Uani 1 1 d .
H17 H 0.4639 -0.0877 0.4728 0.060 Uiso 1 1 calc R
C18 C 0.3699(3) -0.0310(3) 0.3695(2) 0.0546(8) Uani 1 1 d .
H18 H 0.3065 -0.0488 0.3985 0.066 Uiso 1 1 calc R
C52 C 0.7062(3) 0.3308(3) 0.0308(2) 0.0602(9) Uani 1 1 d .
H52 H 0.7244 0.2654 0.0622 0.072 Uiso 1 1 calc R
C10 C 1.1717(3) -0.0624(4) 0.1218(4) 0.110(2) Uani 1 1 d .
H10A H 1.2302 -0.0317 0.1118 0.164 Uiso 1 1 calc R
H10B H 1.1694 -0.0854 0.0666 0.164 Uiso 1 1 calc R
H10C H 1.1886 -0.1192 0.1687 0.164 Uiso 1 1 calc R
C7 C 1.0548(3) 0.0165(3) 0.1512(3) 0.0617(10) Uani 1 1 d .
C35 C 0.2447(3) 0.3269(3) 0.3126(3) 0.0756(12) Uani 1 1 d .
H35A H 0.2136 0.3874 0.2722 0.113 Uiso 1 1 calc R
H35B H 0.1878 0.2948 0.3347 0.113 Uiso 1 1 calc R
H35C H 0.3106 0.2809 0.2806 0.113 Uiso 1 1 calc R
C22 C 0.3482(3) 0.1721(3) 0.1214(3) 0.0630(9) Uani 1 1 d .
H22 H 0.2871 0.1882 0.1681 0.076 Uiso 1 1 calc R
C48 C 0.7102(4) 0.4991(3) 0.0094(3) 0.0739(11) Uani 1 1 d .
H48 H 0.7316 0.5486 0.0264 0.089 Uiso 1 1 calc R
C34 C 0.3222(3) 0.2590(3) 0.4601(3) 0.0695(10) Uani 1 1 d .
H34A H 0.3850 0.2089 0.4295 0.104 Uiso 1 1 calc R
H34B H 0.2610 0.2324 0.4836 0.104 Uiso 1 1 calc R
H34C H 0.3474 0.2757 0.5094 0.104 Uiso 1 1 calc R
C19 C 0.3710(3) 0.0181(3) 0.2825(2) 0.0535(8) Uani 1 1 d .
H19 H 0.3082 0.0310 0.2529 0.064 Uiso 1 1 calc R
C38 C 0.4002(4) 0.6561(3) 0.4547(3) 0.0838(13) Uani 1 1 d .
H38A H 0.3332 0.6371 0.4766 0.126 Uiso 1 1 calc R
H38B H 0.3845 0.7248 0.4653 0.126 Uiso 1 1 calc R
H38C H 0.4625 0.6111 0.4861 0.126 Uiso 1 1 calc R
C9 C 1.0305(4) 0.1041(3) 0.0733(3) 0.0803(13) Uani 1 1 d .
H9A H 0.9658 0.1602 0.0938 0.120 Uiso 1 1 calc R
H9B H 1.0141 0.0816 0.0230 0.120 Uiso 1 1 calc R
H9C H 1.0964 0.1253 0.0544 0.120 Uiso 1 1 calc R
C8 C 1.0615(4) 0.0571(4) 0.2365(4) 0.0924(15) Uani 1 1 d .
H8A H 0.9864 0.0995 0.2598 0.139 Uiso 1 1 calc R
H8B H 1.1121 0.0962 0.2213 0.139 Uiso 1 1 calc R
H8C H 1.0901 0.0010 0.2819 0.139 Uiso 1 1 calc R
C44 C 0.9764(3) 0.3819(3) 0.1856(3) 0.0667(10) Uani 1 1 d .
H44 H 1.0450 0.3953 0.1726 0.080 Uiso 1 1 calc R
C45 C 0.9099(3) 0.3999(3) 0.1182(3) 0.0586(9) Uani 1 1 d .
H45 H 0.9340 0.4268 0.0601 0.070 Uiso 1 1 calc R
C23 C 0.3321(4) 0.2177(4) 0.0342(3) 0.0828(13) Uani 1 1 d .
H23 H 0.2609 0.2636 0.0221 0.099 Uiso 1 1 calc R
C50 C 0.6209(5) 0.4504(4) -0.0907(3) 0.0940(15) Uani 1 1 d .
H50 H 0.5820 0.4663 -0.1407 0.113 Uiso 1 1 calc R
C49 C 0.6518(5) 0.5228(4) -0.0640(3) 0.0960(16) Uani 1 1 d .
H49 H 0.6333 0.5881 -0.0956 0.115 Uiso 1 1 calc R
C42 C 0.8410(3) 0.3220(3) 0.2902(2) 0.0548(8) Uani 1 1 d .
H42 H 0.8175 0.2959 0.3488 0.066 Uiso 1 1 calc R
C26 C 0.5428(3) 0.0814(3) 0.0714(3) 0.0709(11) Uani 1 1 d .
H26 H 0.6145 0.0358 0.0828 0.085 Uiso 1 1 calc R
C24 C 0.4222(4) 0.1948(4) -0.0351(3) 0.0978(16) Uani 1 1 d .
H24 H 0.4119 0.2249 -0.0944 0.117 Uiso 1 1 calc R
C43 C 0.9412(3) 0.3441(3) 0.2720(3) 0.0695(11) Uani 1 1 d .
H43 H 0.9849 0.3333 0.3182 0.083 Uiso 1 1 calc R
C40 C 0.5385(4) 0.6816(3) 0.3202(4) 0.0968(16) Uani 1 1 d .
H40A H 0.5211 0.7499 0.3327 0.145 Uiso 1 1 calc R
H40B H 0.5596 0.6789 0.2559 0.145 Uiso 1 1 calc R
H40C H 0.6011 0.6366 0.3513 0.145 Uiso 1 1 calc R
C39 C 0.3349(4) 0.7201(3) 0.3025(3) 0.0911(15) Uani 1 1 d .
H39A H 0.2685 0.6998 0.3223 0.137 Uiso 1 1 calc R
H39B H 0.3575 0.7169 0.2384 0.137 Uiso 1 1 calc R
H39C H 0.3173 0.7885 0.3149 0.137 Uiso 1 1 calc R
C25 C 0.5263(4) 0.1281(5) -0.0169(3) 0.0972(16) Uani 1 1 d .
H25 H 0.5872 0.1136 -0.0638 0.117 Uiso 1 1 calc R
C13 C 0.9501(12) -0.3188(4) 0.1099(5) 0.282(8) Uani 1 1 d .
H13A H 0.9935 -0.2790 0.0729 0.422 Uiso 1 1 calc R
H13B H 0.8799 -0.3040 0.0861 0.422 Uiso 1 1 calc R
H13C H 0.9939 -0.3898 0.1096 0.422 Uiso 1 1 calc R
C53 C -0.0066(8) 0.2058(8) 0.5252(6) 0.139(3) Uani 1 1 d .
N4 N -0.0610(7) 0.2886(7) 0.5221(6) 0.196(3) Uani 1 1 d .
C54 C 0.0574(12) 0.1091(8) 0.5250(11) 0.342(10) Uani 1 1 d .
H54A H 0.0985 0.0980 0.4652 0.512 Uiso 1 1 calc R
H54B H 0.0093 0.0676 0.5420 0.512 Uiso 1 1 calc R
H54C H 0.1109 0.0912 0.5677 0.512 Uiso 1 1 calc R
C57 C 0.8335(8) -0.3320(4) 0.2479(9) 0.303(9) Uani 1 1 d .
H57A H 0.8471 -0.3973 0.2300 0.455 Uiso 1 1 calc R
H57B H 0.7614 -0.2854 0.2313 0.455 Uiso 1 1 calc R
H57C H 0.8315 -0.3386 0.3126 0.455 Uiso 1 1 calc R
C58 C 1.0239(9) -0.3480(4) 0.2433(10) 0.290(8) Uani 1 1 d .
H58A H 1.0054 -0.3896 0.2977 0.434 Uiso 1 1 calc R
H58B H 1.0542 -0.3009 0.2584 0.434 Uiso 1 1 calc R
H58C H 1.0800 -0.3906 0.2017 0.434 Uiso 1 1 calc R
Cl1 Cl 0.72306(8) 0.12784(7) 0.39805(5) 0.0570(2) Uani 1 1 d .

loop_
_atom_site_aniso_label
_atom_site_aniso_U_11
_atom_site_aniso_U_22
_atom_site_aniso_U_33
_atom_site_aniso_U_23
_atom_site_aniso_U_13
_atom_site_aniso_U_12
Co1 0.0279(2) 0.0309(2) 0.0502(2) -0.01055(16) -0.00284(16) -0.00952(16)
O2 0.0308(10) 0.0320(11) 0.0641(13) -0.0141(9) -0.0032(9) -0.0098(8)
O1 0.0306(10) 0.0321(11) 0.0527(12) -0.0096(8) -0.0032(8) -0.0102(8)
N1 0.0267(11) 0.0329(12) 0.0483(13) -0.0089(10) -0.0050(10) -0.0080(10)
N2 0.0314(12) 0.0339(13) 0.0444(13) -0.0082(10) -0.0057(10) -0.0117(10)
C32 0.0459(17) 0.0323(15) 0.0448(16) -0.0053(12) -0.0103(13) -0.0142(13)
C6 0.0398(16) 0.0340(16) 0.0516(17) -0.0088(13) -0.0041(13) -0.0123(13)
C27 0.0350(15) 0.0316(14) 0.0385(14) -0.0058(11) -0.0098(12) -0.0088(12)
C33 0.0307(15) 0.0438(18) 0.064(2) -0.0095(15) -0.0019(14) -0.0079(13)
C15 0.0297(14) 0.0282(14) 0.0507(16) -0.0118(12) -0.0009(12) -0.0090(11)
C31 0.0490(18) 0.0321(15) 0.0409(15) -0.0063(12) -0.0119(13) -0.0075(13)
C1 0.0314(14) 0.0342(15) 0.0434(15) -0.0083(12) -0.0075(12) -0.0082(12)
C5 0.0445(17) 0.0328(16) 0.0472(17) -0.0063(12) -0.0045(13) -0.0074(13)
C2 0.0308(14) 0.0346(15) 0.0403(15) -0.0054(11) -0.0073(11) -0.0095(12)
C29 0.0355(15) 0.0342(15) 0.0429(15) -0.0048(12) -0.0081(12) -0.0059(12)
C28 0.0344(15) 0.0340(15) 0.0421(15) -0.0054(12) -0.0101(12) -0.0093(12)
C30 0.0398(16) 0.0373(16) 0.0465(17) -0.0095(13) -0.0076(13) -0.0013(13)
C41 0.0331(15) 0.0313(15) 0.0550(18) -0.0117(12) -0.0057(13) -0.0106(12)
C16 0.0376(16) 0.0409(16) 0.0507(17) -0.0071(13) -0.0084(13) -0.0130(13)
C4 0.0327(16) 0.0409(18) 0.062(2) -0.0077(14) -0.0035(14) -0.0015(13)
C37 0.064(2) 0.0341(17) 0.0578(19) -0.0128(14) -0.0148(16) -0.0112(15)
C21 0.0446(18) 0.056(2) 0.060(2) -0.0079(15) -0.0131(15) -0.0242(15)
C20 0.0356(15) 0.0401(16) 0.0540(17) -0.0093(13) -0.0089(13) -0.0156(13)
C36 0.046(2) 0.064(2) 0.107(3) -0.018(2) 0.016(2) -0.0107(18)
C51 0.105(4) 0.099(4) 0.061(2) -0.012(2) -0.023(2) -0.042(3)
C46 0.0440(17) 0.0344(16) 0.0538(18) -0.0104(13) -0.0024(14) -0.0143(13)
C3 0.0307(15) 0.0404(17) 0.0547(18) -0.0077(13) -0.0047(13) -0.0074(12)
C11 0.0513(19) 0.0316(16) 0.064(2) -0.0086(14) -0.0034(16) -0.0048(14)
C47 0.0524(19) 0.0513(19) 0.0467(18) -0.0054(14) 0.0020(14) -0.0196(16)
C17 0.0516(19) 0.0430(18) 0.0564(19) -0.0045(14) -0.0023(15) -0.0193(15)
C18 0.0442(18) 0.055(2) 0.069(2) -0.0097(17) 0.0037(16) -0.0270(16)
C52 0.073(2) 0.061(2) 0.0516(19) -0.0058(16) -0.0124(17) -0.0269(19)
C10 0.032(2) 0.081(3) 0.202(6) -0.027(3) 0.014(3) -0.014(2)
C7 0.0307(16) 0.052(2) 0.098(3) -0.0147(19) 0.0006(17) -0.0108(15)
C35 0.045(2) 0.094(3) 0.100(3) -0.024(2) -0.015(2) -0.029(2)
C22 0.056(2) 0.066(2) 0.070(2) -0.0030(18) -0.0208(18) -0.0197(18)
C48 0.094(3) 0.057(2) 0.069(2) 0.0027(19) -0.012(2) -0.028(2)
C34 0.057(2) 0.060(2) 0.082(3) 0.0076(19) -0.0001(19) -0.0223(18)
C19 0.0399(17) 0.060(2) 0.069(2) -0.0073(17) -0.0130(15) -0.0246(16)
C38 0.123(4) 0.060(3) 0.069(3) -0.029(2) -0.011(2) -0.022(2)
C9 0.063(2) 0.068(3) 0.105(3) -0.006(2) 0.018(2) -0.033(2)
C8 0.055(2) 0.097(3) 0.143(4) -0.026(3) -0.037(3) -0.029(2)
C44 0.044(2) 0.063(2) 0.104(3) -0.017(2) -0.007(2) -0.0309(18)
C45 0.054(2) 0.050(2) 0.072(2) -0.0096(17) 0.0094(18) -0.0269(17)
C23 0.074(3) 0.086(3) 0.086(3) 0.007(2) -0.030(2) -0.021(2)
C50 0.112(4) 0.111(4) 0.056(2) 0.003(3) -0.034(3) -0.030(3)
C49 0.128(4) 0.077(3) 0.070(3) 0.021(2) -0.028(3) -0.025(3)
C42 0.054(2) 0.060(2) 0.061(2) -0.0032(16) -0.0201(16) -0.0270(17)
C26 0.050(2) 0.104(3) 0.061(2) -0.007(2) -0.0125(18) -0.027(2)
C24 0.085(3) 0.140(5) 0.074(3) 0.023(3) -0.032(3) -0.052(3)
C43 0.055(2) 0.070(3) 0.098(3) -0.008(2) -0.028(2) -0.032(2)
C40 0.105(4) 0.052(2) 0.141(4) -0.043(3) 0.016(3) -0.038(2)
C39 0.123(4) 0.037(2) 0.108(3) -0.010(2) -0.055(3) -0.001(2)
C25 0.069(3) 0.161(5) 0.062(3) 0.001(3) -0.004(2) -0.050(3)
C13 0.66(2) 0.047(3) 0.136(6) -0.018(4) -0.117(10) -0.078(7)
C53 0.128(6) 0.132(6) 0.143(6) -0.012(6) -0.008(5) -0.034(5)
N4 0.180(8) 0.176(7) 0.228(9) -0.038(7) -0.057(6) -0.035(6)
C54 0.335(18) 0.107(8) 0.45(2) -0.004(10) 0.073(15) 0.000(9)
C57 0.234(10) 0.039(3) 0.519(18) -0.062(6) 0.248(11) -0.047(4)
C58 0.271(11) 0.034(3) 0.62(2) 0.029(6) -0.326(14) -0.016(4)
Cl1 0.0656(5) 0.0619(5) 0.0495(5) -0.0059(4) -0.0081(4) -0.0290(4)

loop_
_atom_type_symbol
_atom_type_description
_atom_type_scat_dispersion_real
_atom_type_scat_dispersion_imag
_atom_type_scat_source
C C 0.0033 0.0016 'International Tables Vol C Tables 4.2.6.8 and 6.1.1.4'
H H 0.0000 0.0000 'International Tables Vol C Tables 4.2.6.8 and 6.1.1.4'
Co Co 0.3494 0.9721 'International Tables Vol C Tables 4.2.6.8 and 6.1.1.4'
N N 0.0061 0.0033 'International Tables Vol C Tables 4.2.6.8 and 6.1.1.4'
O O 0.0106 0.0060 'International Tables Vol C Tables 4.2.6.8 and 6.1.1.4'
Cl Cl 0.1484 0.1585 'International Tables Vol C Tables 4.2.6.8 and 6.1.1.4'

loop_
_geom_angle_atom_site_label_1
_geom_angle_atom_site_label_2
_geom_angle_atom_site_label_3
_geom_angle
O1 Co1 N2 93.64(9)
O1 Co1 O2 168.71(9)
N2 Co1 O2 83.70(9)
O1 Co1 N1 83.94(9)
N2 Co1 N1 167.33(10)
O2 Co1 N1 96.25(9)
O1 Co1 Cl1 93.43(7)
N2 Co1 Cl1 97.23(7)
O2 Co1 Cl1 97.78(7)
N1 Co1 Cl1 95.32(7)
C28 O2 Co1 113.67(17)
C2 O1 Co1 112.84(17)
C1 N1 C15 119.2(2)
C1 N1 Co1 112.62(18)
C15 N1 Co1 124.89(17)
C27 N2 C41 119.2(2)
C27 N2 Co1 114.09(18)
C41 N2 Co1 124.95(18)
C31 C32 C27 119.3(3)
C5 C6 C1 119.7(3)
N2 C27 C32 127.2(3)
N2 C27 C28 111.7(2)
C32 C27 C28 121.1(3)
C29 C33 C34 109.5(3)
C29 C33 C36 112.4(3)
C34 C33 C36 108.3(3)
C29 C33 C35 108.6(3)
C34 C33 C35 109.1(3)
C36 C33 C35 108.8(3)
C16 C15 C20 120.8(3)
C16 C15 N1 117.2(2)
C20 C15 N1 121.9(3)
C32 C31 C30 118.8(3)
C32 C31 C37 123.0(3)
C30 C31 C37 118.2(3)
N1 C1 C6 128.0(3)
N1 C1 C2 111.9(2)
C6 C1 C2 120.1(2)
C6 C5 C4 118.4(3)
C6 C5 C11 121.8(3)
C4 C5 C11 119.8(3)
O1 C2 C3 123.5(3)
O1 C2 C1 115.4(2)
C3 C2 C1 121.0(3)
C30 C29 C28 115.8(3)
C30 C29 C33 123.0(3)
C28 C29 C33 121.2(2)
O2 C28 C29 124.8(3)
O2 C28 C27 115.3(2)
C29 C28 C27 119.8(2)
C29 C30 C31 125.2(3)
C42 C41 C46 121.0(3)
C42 C41 N2 117.3(3)
C46 C41 N2 121.7(3)
C17 C16 C15 121.3(3)
C3 C4 C5 125.5(3)
C38 C37 C39 110.1(3)
C38 C37 C31 109.6(3)
C39 C37 C31 109.2(3)
C38 C37 C40 108.1(3)
C39 C37 C40 108.7(4)
C31 C37 C40 111.2(3)
C26 C21 C22 117.7(3)
C26 C21 C20 123.2(3)
C22 C21 C20 118.9(3)
C19 C20 C15 116.0(3)
C19 C20 C21 118.5(3)
C15 C20 C21 125.5(3)
C50 C51 C52 120.0(4)
C41 C46 C45 116.6(3)
C41 C46 C47 123.8(3)
C45 C46 C47 119.6(3)
C4 C3 C2 115.3(3)
C4 C3 C7 124.6(3)
C2 C3 C7 120.0(3)
C58 C11 C57 109.0(7)
C58 C11 C13 106.3(8)
C57 C11 C13 106.9(7)
C58 C11 C5 112.2(4)
C57 C11 C5 113.1(3)
C13 C11 C5 109.1(3)
C52 C47 C48 117.7(3)
C52 C47 C46 122.9(3)
C48 C47 C46 119.2(3)
C16 C17 C18 119.1(3)
C19 C18 C17 119.6(3)
C47 C52 C51 121.0(4)
C3 C7 C9 110.9(3)
C3 C7 C8 108.8(3)
C9 C7 C8 109.3(4)
C3 C7 C10 111.3(3)
C9 C7 C10 107.5(4)
C8 C7 C10 109.1(4)
C23 C22 C21 121.8(4)
C49 C48 C47 121.4(4)
C18 C19 C20 123.3(3)
C43 C44 C45 119.7(3)
C44 C45 C46 122.3(3)
C22 C23 C24 119.5(4)
C49 C50 C51 119.8(4)
C50 C49 C48 120.1(4)
C43 C42 C41 120.6(3)
C21 C26 C25 120.2(4)
C25 C24 C23 119.9(4)
C44 C43 C42 119.8(4)
C24 C25 C26 120.8(4)
N4 C53 C54 177.6(12)

loop_
_geom_bond_atom_site_label_1
_geom_bond_atom_site_label_2
_geom_bond_distance
Co1 O1 1.8553(18)
Co1 N2 1.865(2)
Co1 O2 1.8694(19)
Co1 N1 1.873(2)
Co1 Cl1 2.2661(9)
O2 C28 1.291(3)
O1 C2 1.300(3)
N1 C1 1.341(3)
N1 C15 1.442(3)
N2 C27 1.337(3)
N2 C41 1.442(3)
C32 C31 1.358(4)
C32 C27 1.416(4)
C6 C5 1.368(4)
C6 C1 1.417(4)
C27 C28 1.443(4)
C33 C29 1.530(4)
C33 C34 1.530(5)
C33 C36 1.531(4)
C33 C35 1.532(5)
C15 C16 1.384(4)
C15 C20 1.399(4)
C31 C30 1.446(4)
C31 C37 1.528(4)
C1 C2 1.434(4)
C5 C4 1.430(4)
C5 C11 1.532(4)
C2 C3 1.425(4)
C29 C30 1.368(4)
C29 C28 1.433(4)
C41 C42 1.381(4)
C41 C46 1.399(4)
C16 C17 1.376(4)
C4 C3 1.370(4)
C37 C38 1.517(5)
C37 C39 1.524(5)
C37 C40 1.537(6)
C21 C26 1.382(5)
C21 C22 1.389(5)
C21 C20 1.483(4)
C20 C19 1.396(4)
C51 C50 1.370(6)
C51 C52 1.387(5)
C46 C45 1.399(4)
C46 C47 1.483(5)
C3 C7 1.525(4)
C11 C58 1.408(7)
C11 C57 1.442(7)
C11 C13 1.454(7)
C47 C52 1.378(5)
C47 C48 1.389(5)
C17 C18 1.376(5)
C18 C19 1.370(5)
C10 C7 1.538(5)
C7 C9 1.532(6)
C7 C8 1.534(6)
C22 C23 1.375(5)
C48 C49 1.373(6)
C44 C43 1.370(6)
C44 C45 1.375(5)
C23 C24 1.375(6)
C50 C49 1.369(7)
C42 C43 1.376(5)
C26 C25 1.393(6)
C24 C25 1.359(6)
C53 N4 1.124(9)
C53 C54 1.319(11)
